data_8103740
loop_
_publ_author_name
'Bucio, L.'
'Garcia-Robledo, J.'
'Ruvalcaba-Sil, J.L.'
'Orozco, E.'

_publ_section_title
;
 The crystal structure of Fe In Ge2 O7
;
_journal_name_full 'Zeitschrift fuer Kristallographie (149,1979-)'
_journal_page_first 438
_journal_page_last 441
_journal_volume 216
_journal_year 2001
_chemical_formula_sum 'Fe Ge2 In O7'
_chemical_name_systematic 'Fe In Ge2 O7'
_space_group_IT_number 12
_symmetry_space_group_name_Hall '-C 2y'
_symmetry_space_group_name_H-M 'C 1 2/m 1'
_cell_angle_alpha 90
_cell_angle_beta 102.683
_cell_angle_gamma 90
_cell_formula_units_Z 2
_cell_length_a 6.5124
_cell_length_b 8.5914
_cell_length_c 4.8936
_cell_volume 267.119
_citation_journal_id_ASTM ZEKRDZ
_cod_data_source_file Bucio_ZEKRDZ_2001_69.cif
_cod_data_source_block Fe1Ge2In1O7
_cod_original_cell_volume 267.1192
_cod_original_formula_sum 'Fe1 Ge2 In1 O7'
_cod_database_code 8103740

loop_
_symmetry_equiv_pos_as_xyz
x,y,z
-x,y,-z
-x,-y,-z
x,-y,z
x+1/2,y+1/2,z
-x+1/2,y+1/2,-z
-x+1/2,-y+1/2,-z
x+1/2,-y+1/2,z

loop_
_atom_site_label
_atom_site_type_symbol
_atom_site_fract_x
_atom_site_fract_y
_atom_site_fract_z
_atom_site_occupancy
_atom_site_U_iso_or_equiv
In1 In+3 0 0.3054 0 0.536 0.0
O3 O-2 0.231 0.172 0.221 1 0.0
Fe1 Fe+3 0 0.3054 0 0.464 0.0
O1 O-2 0 0 0.5 1 0.0
Ge1 Ge+4 0.2367 0 0.408 1 0.0
O2 O-2 0.405 0 0.716 1 0.0
